data_4343185
loop_
_publ_author_name
'Labios, Liezel A.'
'Heiden, Zachariah M.'
'Mock, Michael T.'

_publ_section_title
;
 Electronic and Steric Influences of Pendant Amine Groups on the
 Protonation of Molybdenum Bis(dinitrogen) Complexes.
;
_journal_issue 9
_journal_name_full 'Inorganic chemistry'
_journal_page_first 4409
_journal_page_last 4422
_journal_paper_doi 10.1021/acs.inorgchem.5b00209
_journal_volume 54
_journal_year 2015
_chemical_formula_moiety 'C58 H64 Mo N6 P4, C4 H8 O'
_chemical_formula_sum 'C62 H72 Mo N6 O P4'
_chemical_formula_weight 1137.08
_chemical_name_common 'trans-Mo(N2)2(PMePh2)2(P_Et2-PN2, N_Ph2)'
_chemical_name_systematic
;
 ?
;
_space_group_IT_number 2
_symmetry_cell_setting triclinic
_symmetry_space_group_name_Hall '-P 1'
_symmetry_space_group_name_H-M 'P -1'
_atom_sites_solution_hydrogens geom
_atom_sites_solution_primary direct
_atom_sites_solution_secondary difmap
_audit_creation_method SHELXL-97
_cell_angle_alpha 82.813(2)
_cell_angle_beta 72.667(2)
_cell_angle_gamma 65.379(2)
_cell_formula_units_Z 2
_cell_length_a 12.5535(5)
_cell_length_b 12.8827(5)
_cell_length_c 19.9161(8)
_cell_measurement_reflns_used 9932
_cell_measurement_temperature 100(2)
_cell_measurement_theta_max 25.53
_cell_measurement_theta_min 2.38
_cell_volume 2795.1(2)
_computing_cell_refinement 'Bruker SAINT'
_computing_data_collection 'Bruker APEX2'
_computing_data_reduction 'Bruker SAINT'
_computing_molecular_graphics 'Bruker SHELXTL'
_computing_publication_material 'Bruker SHELXTL'
_computing_structure_refinement 'SHELXL-97 (Sheldrick, 2008)'
_computing_structure_solution 'SHELXS-97 (Sheldrick, 2008)'
_diffrn_ambient_temperature 100(2)
_diffrn_measured_fraction_theta_full 0.986
_diffrn_measured_fraction_theta_max 0.986
_diffrn_measurement_device_type 'Bruker APEX-II CCD'
_diffrn_measurement_method '\f and \w scans'
_diffrn_radiation_monochromator graphite
_diffrn_radiation_source 'fine-focus sealed tube'
_diffrn_radiation_type MoK\a
_diffrn_radiation_wavelength 0.71073
_diffrn_reflns_av_R_equivalents 0.0333
_diffrn_reflns_av_sigmaI/netI 0.0372
_diffrn_reflns_limit_h_max 14
_diffrn_reflns_limit_h_min -15
_diffrn_reflns_limit_k_max 15
_diffrn_reflns_limit_k_min -15
_diffrn_reflns_limit_l_max 24
_diffrn_reflns_limit_l_min -24
_diffrn_reflns_number 36259
_diffrn_reflns_theta_full 25.63
_diffrn_reflns_theta_max 25.63
_diffrn_reflns_theta_min 1.74
_exptl_absorpt_coefficient_mu 0.397
_exptl_absorpt_correction_T_max 0.9843
_exptl_absorpt_correction_T_min 0.9248
_exptl_absorpt_correction_type multi-scan
_exptl_absorpt_process_details SADABS
_exptl_crystal_colour Orange
_exptl_crystal_density_diffrn 1.351
_exptl_crystal_density_meas ?
_exptl_crystal_density_method 'not measured'
_exptl_crystal_description Block
_exptl_crystal_F_000 1192
_exptl_crystal_size_max 0.20
_exptl_crystal_size_mid 0.16
_exptl_crystal_size_min 0.04
_refine_diff_density_max 0.413
_refine_diff_density_min -0.426
_refine_diff_density_rms 0.059
_refine_ls_extinction_coef 'not measured'
_refine_ls_extinction_method none
_refine_ls_goodness_of_fit_ref 1.035
_refine_ls_hydrogen_treatment constr
_refine_ls_matrix_type full
_refine_ls_number_parameters 671
_refine_ls_number_reflns 10394
_refine_ls_number_restraints 0
_refine_ls_restrained_S_all 1.035
_refine_ls_R_factor_all 0.0392
_refine_ls_R_factor_gt 0.0297
_refine_ls_shift/su_max 0.001
_refine_ls_shift/su_mean 0.000
_refine_ls_structure_factor_coef Fsqd
_refine_ls_weighting_details 'calc w=1/[\s^2^(Fo^2^)+(0.0193P)^2^+2.1529P] where P=(Fo^2^+2Fc^2^)/3'
_refine_ls_weighting_scheme calc
_refine_ls_wR_factor_gt 0.0621
_refine_ls_wR_factor_ref 0.0658
_reflns_number_gt 8728
_reflns_number_total 10394
_reflns_threshold_expression >2sigma(I)
_cod_data_source_file ic5b00209_si_001.cif
_cod_data_source_block ll_004
_cod_depositor_comments
;
The following automatic conversions were performed:

'_symmetry_cell_setting' value 'Triclinic' changed to 'triclinic'
according to
/usr/data/users/saulius/crontab/automatic-downloads/current/ACS/lib/dictionaries/cif_core.dic
dictionary named 'cif_core.dic' version 2.4.2 from 2011-04-26.

'_exptl_crystal_density_meas' value 'not measured' was changed to '?'
- the value is perceived as not measured.

Automatic conversion script
Id: cif_fix_values 3271 2015-04-21 07:52:19Z andrius 
;
_cod_original_cell_volume 2795.09(19)
_cod_original_sg_symbol_H-M P-1
_cod_database_code 4343185

loop_
_symmetry_equiv_pos_as_xyz
'x, y, z'
'-x, -y, -z'

loop_
_atom_site_label
_atom_site_type_symbol
_atom_site_fract_x
_atom_site_fract_y
_atom_site_fract_z
_atom_site_U_iso_or_equiv
_atom_site_adp_type
_atom_site_occupancy
_atom_site_symmetry_multiplicity
_atom_site_calc_flag
_atom_site_refinement_flags
C1 C 0.14850(17) 0.55774(16) 0.32963(10) 0.0129(4) Uani 1 1 d .
H1A H 0.1208 0.5096 0.3674 0.015 Uiso 1 1 calc R
H1B H 0.1987 0.5854 0.3465 0.015 Uiso 1 1 calc R
O1S O 0.20149(17) 0.83366(16) 0.00350(11) 0.0457(5) Uani 1 1 d .
C2 C 0.05472(17) 0.76350(17) 0.30464(11) 0.0142(4) Uani 1 1 d .
C1S C 0.2985(3) 0.7835(2) 0.03487(14) 0.0377(7) Uani 1 1 d .
H1SA H 0.3756 0.7440 -0.0012 0.045 Uiso 1 1 calc R
H1SB H 0.2836 0.7267 0.0706 0.045 Uiso 1 1 calc R
C3 C 0.1003(2) 0.80503(19) 0.34521(12) 0.0230(5) Uani 1 1 d .
H3 H 0.1223 0.7636 0.3853 0.028 Uiso 1 1 calc R
C2S C 0.3072(3) 0.8750(3) 0.06844(15) 0.0431(7) Uani 1 1 d .
H2SA H 0.3923 0.8567 0.0678 0.052 Uiso 1 1 calc R
H2SB H 0.2553 0.8884 0.1176 0.052 Uiso 1 1 calc R
C4 C 0.1140(2) 0.9075(2) 0.32741(14) 0.0314(6) Uani 1 1 d .
H4 H 0.1466 0.9351 0.3551 0.038 Uiso 1 1 calc R
C3S C 0.2605(3) 0.9772(3) 0.0218(2) 0.0667(11) Uani 1 1 d .
H3SA H 0.2239 1.0500 0.0479 0.080 Uiso 1 1 calc R
H3SB H 0.3262 0.9794 -0.0201 0.080 Uiso 1 1 calc R
C5 C 0.0806(2) 0.96928(19) 0.26985(13) 0.0260(5) Uani 1 1 d .
H5 H 0.0899 1.0394 0.2579 0.031 Uiso 1 1 calc R
C6 C 0.03374(18) 0.92854(18) 0.22988(12) 0.0215(5) Uani 1 1 d .
H6 H 0.0100 0.9710 0.1904 0.026 Uiso 1 1 calc R
C7 C 0.02106(18) 0.82599(18) 0.24695(11) 0.0174(5) Uani 1 1 d .
H7 H -0.0109 0.7983 0.2190 0.021 Uiso 1 1 calc R
C8 C -0.07727(17) 0.66054(17) 0.35281(10) 0.0140(4) Uani 1 1 d .
C9 C -0.17877(18) 0.76518(18) 0.36338(11) 0.0176(5) Uani 1 1 d .
H9 H -0.1673 0.8340 0.3500 0.021 Uiso 1 1 calc R
C10 C -0.29543(19) 0.7699(2) 0.39294(11) 0.0218(5) Uani 1 1 d .
H10 H -0.3627 0.8418 0.3993 0.026 Uiso 1 1 calc R
C11 C -0.31553(19) 0.6718(2) 0.41331(11) 0.0234(5) Uani 1 1 d .
H11 H -0.3958 0.6755 0.4332 0.028 Uiso 1 1 calc R
C12 C -0.21627(19) 0.5682(2) 0.40416(11) 0.0205(5) Uani 1 1 d .
H12 H -0.2288 0.5000 0.4183 0.025 Uiso 1 1 calc R
C13 C -0.09856(19) 0.56177(18) 0.37464(10) 0.0167(5) Uani 1 1 d .
H13 H -0.0318 0.4895 0.3692 0.020 Uiso 1 1 calc R
C14 C 0.13294(18) 0.43693(18) 0.22274(10) 0.0139(4) Uani 1 1 d .
H14A H 0.1562 0.3534 0.2235 0.017 Uiso 1 1 calc R
H14B H 0.0537 0.4708 0.2584 0.017 Uiso 1 1 calc R
C15 C 0.01918(18) 0.58816(17) 0.14924(11) 0.0147(4) Uani 1 1 d .
C16 C 0.04314(19) 0.66649(18) 0.09885(11) 0.0166(5) Uani 1 1 d .
H16 H 0.1223 0.6470 0.0675 0.020 Uiso 1 1 calc R
C17 C -0.0483(2) 0.77312(18) 0.09418(11) 0.0202(5) Uani 1 1 d .
H17 H -0.0316 0.8259 0.0593 0.024 Uiso 1 1 calc R
C18 C -0.16358(19) 0.80283(19) 0.14006(11) 0.0210(5) Uani 1 1 d .
H18 H -0.2257 0.8761 0.1371 0.025 Uiso 1 1 calc R
C19 C -0.18766(19) 0.72518(19) 0.19022(11) 0.0199(5) Uani 1 1 d .
H19 H -0.2665 0.7455 0.2221 0.024 Uiso 1 1 calc R
C20 C -0.09747(18) 0.61777(18) 0.19440(11) 0.0172(5) Uani 1 1 d .
H20 H -0.1155 0.5643 0.2282 0.021 Uiso 1 1 calc R
C21 C 0.18091(18) 0.40861(17) 0.09532(10) 0.0134(4) Uani 1 1 d .
C22 C 0.13809(18) 0.42499(18) 0.03579(11) 0.0165(5) Uani 1 1 d .
H22 H 0.0650 0.4886 0.0337 0.020 Uiso 1 1 calc R
C23 C 0.20084(19) 0.34997(18) -0.01974(11) 0.0190(5) Uani 1 1 d .
H23 H 0.1705 0.3628 -0.0597 0.023 Uiso 1 1 calc R
C24 C 0.3078(2) 0.25580(19) -0.01849(12) 0.0220(5) Uani 1 1 d .
H24 H 0.3497 0.2035 -0.0566 0.026 Uiso 1 1 calc R
C25 C 0.35181(19) 0.24002(18) 0.03970(12) 0.0207(5) Uani 1 1 d .
H25 H 0.4253 0.1765 0.0412 0.025 Uiso 1 1 calc R
C26 C 0.29048(18) 0.31534(18) 0.09569(11) 0.0165(5) Uani 1 1 d .
H26 H 0.3230 0.3037 0.1347 0.020 Uiso 1 1 calc R
C27 C 0.27820(17) 0.57002(17) 0.18572(10) 0.0128(4) Uani 1 1 d .
H27A H 0.3022 0.5394 0.1378 0.015 Uiso 1 1 calc R
H27B H 0.2031 0.6407 0.1908 0.015 Uiso 1 1 calc R
C28 C 0.37970(17) 0.59624(17) 0.19652(11) 0.0142(4) Uani 1 1 d .
H28A H 0.3509 0.6378 0.2413 0.017 Uiso 1 1 calc R
H28B H 0.4035 0.6451 0.1577 0.017 Uiso 1 1 calc R
C29 C 0.56847(18) 0.41908(18) 0.10496(11) 0.0164(5) Uani 1 1 d .
H29A H 0.6422 0.3470 0.0996 0.020 Uiso 1 1 calc R
H29B H 0.5060 0.4024 0.0931 0.020 Uiso 1 1 calc R
C30 C 0.6001(2) 0.5036(2) 0.05089(12) 0.0297(6) Uani 1 1 d .
H30A H 0.5277 0.5750 0.0541 0.045 Uiso 1 1 calc R
H30B H 0.6282 0.4714 0.0036 0.045 Uiso 1 1 calc R
H30C H 0.6648 0.5187 0.0601 0.045 Uiso 1 1 calc R
C31 C 0.62240(18) 0.51366(18) 0.20737(11) 0.0182(5) Uani 1 1 d .
H31A H 0.7059 0.4549 0.1898 0.022 Uiso 1 1 calc R
H31B H 0.6155 0.5829 0.1780 0.022 Uiso 1 1 calc R
C32 C 0.6019(2) 0.54221(19) 0.28320(12) 0.0236(5) Uani 1 1 d .
H32A H 0.5180 0.5973 0.3016 0.035 Uiso 1 1 calc R
H32B H 0.6585 0.5753 0.2852 0.035 Uiso 1 1 calc R
H32C H 0.6162 0.4724 0.3117 0.035 Uiso 1 1 calc R
C33 C 0.68995(18) 0.05134(17) 0.27373(11) 0.0162(5) Uani 1 1 d .
H33A H 0.7761 0.0093 0.2722 0.024 Uiso 1 1 calc R
H33B H 0.6788 0.0474 0.2276 0.024 Uiso 1 1 calc R
H33C H 0.6410 0.0173 0.3093 0.024 Uiso 1 1 calc R
C34 C 0.77574(17) 0.22372(17) 0.23877(11) 0.0153(4) Uani 1 1 d .
C35 C 0.84413(19) 0.26446(18) 0.26298(12) 0.0206(5) Uani 1 1 d .
H35 H 0.8242 0.2794 0.3117 0.025 Uiso 1 1 calc R
C36 C 0.9416(2) 0.2836(2) 0.21641(14) 0.0287(6) Uani 1 1 d .
H36 H 0.9872 0.3123 0.2334 0.034 Uiso 1 1 calc R
C37 C 0.9724(2) 0.2611(2) 0.14571(14) 0.0301(6) Uani 1 1 d .
H37 H 1.0399 0.2732 0.1142 0.036 Uiso 1 1 calc R
C38 C 0.90517(19) 0.22115(19) 0.12082(12) 0.0257(5) Uani 1 1 d .
H38 H 0.9254 0.2068 0.0720 0.031 Uiso 1 1 calc R
C39 C 0.80752(18) 0.20180(18) 0.16723(11) 0.0188(5) Uani 1 1 d .
H39 H 0.7621 0.1733 0.1499 0.023 Uiso 1 1 calc R
C40 C 0.67321(18) 0.18809(18) 0.38222(11) 0.0169(5) Uani 1 1 d .
C41 C 0.62864(19) 0.2850(2) 0.42306(12) 0.0246(5) Uani 1 1 d .
H41 H 0.5818 0.3568 0.4062 0.030 Uiso 1 1 calc R
C42 C 0.6511(2) 0.2790(2) 0.48784(12) 0.0327(6) Uani 1 1 d .
H42 H 0.6206 0.3465 0.5145 0.039 Uiso 1 1 calc R
C43 C 0.7175(2) 0.1751(3) 0.51352(13) 0.0365(7) Uani 1 1 d .
H43 H 0.7315 0.1706 0.5583 0.044 Uiso 1 1 calc R
C44 C 0.7631(3) 0.0786(3) 0.47420(15) 0.0432(8) Uani 1 1 d .
H44 H 0.8093 0.0070 0.4917 0.052 Uiso 1 1 calc R
C45 C 0.7422(2) 0.0847(2) 0.40841(13) 0.0303(6) Uani 1 1 d .
H45 H 0.7756 0.0172 0.3813 0.036 Uiso 1 1 calc R
C46 C 0.40644(18) 0.13834(18) 0.42830(11) 0.0170(5) Uani 1 1 d .
H46A H 0.3608 0.0941 0.4558 0.026 Uiso 1 1 calc R
H46B H 0.3930 0.2015 0.4569 0.026 Uiso 1 1 calc R
H46C H 0.4935 0.0889 0.4144 0.026 Uiso 1 1 calc R
C47 C 0.38276(17) 0.06624(17) 0.30493(11) 0.0139(4) Uani 1 1 d .
C48 C 0.35993(19) 0.07636(19) 0.23973(11) 0.0188(5) Uani 1 1 d .
H48 H 0.3263 0.1501 0.2202 0.023 Uiso 1 1 calc R
C49 C 0.3853(2) -0.0191(2) 0.20279(13) 0.0282(6) Uani 1 1 d .
H49 H 0.3686 -0.0104 0.1584 0.034 Uiso 1 1 calc R
C50 C 0.4348(2) -0.1270(2) 0.23028(15) 0.0343(6) Uani 1 1 d .
H50 H 0.4536 -0.1927 0.2047 0.041 Uiso 1 1 calc R
C51 C 0.4567(2) -0.1382(2) 0.29520(15) 0.0314(6) Uani 1 1 d .
H51 H 0.4903 -0.2121 0.3145 0.038 Uiso 1 1 calc R
C52 C 0.43024(18) -0.04294(18) 0.33243(12) 0.0207(5) Uani 1 1 d .
H52 H 0.4447 -0.0521 0.3774 0.025 Uiso 1 1 calc R
C53 C 0.18893(17) 0.24156(17) 0.39330(10) 0.0130(4) Uani 1 1 d .
C54 C 0.13778(18) 0.31637(17) 0.44978(11) 0.0161(4) Uani 1 1 d .
H54 H 0.1866 0.3459 0.4629 0.019 Uiso 1 1 calc R
C55 C 0.01613(19) 0.34853(19) 0.48725(11) 0.0199(5) Uani 1 1 d .
H55 H -0.0178 0.4003 0.5255 0.024 Uiso 1 1 calc R
C56 C -0.05561(19) 0.30542(19) 0.46905(11) 0.0201(5) Uani 1 1 d .
H56 H -0.1384 0.3265 0.4952 0.024 Uiso 1 1 calc R
C57 C -0.00693(19) 0.23202(19) 0.41299(12) 0.0215(5) Uani 1 1 d .
H57 H -0.0563 0.2028 0.4002 0.026 Uiso 1 1 calc R
C58 C 0.11475(18) 0.20042(18) 0.37487(11) 0.0179(5) Uani 1 1 d .
H58 H 0.1475 0.1503 0.3359 0.021 Uiso 1 1 calc R
N1 N 0.50207(14) 0.22787(14) 0.19164(9) 0.0122(4) Uani 1 1 d .
N2 N 0.54397(15) 0.17004(15) 0.14440(9) 0.0174(4) Uani 1 1 d .
N3 N 0.38941(14) 0.41916(14) 0.36451(9) 0.0139(4) Uani 1 1 d .
N4 N 0.36030(16) 0.47139(16) 0.41278(10) 0.0226(4) Uani 1 1 d .
N5 N 0.04043(14) 0.65743(14) 0.32128(9) 0.0135(4) Uani 1 1 d .
N6 N 0.11421(14) 0.47927(14) 0.15405(9) 0.0144(4) Uani 1 1 d .
P1 P 0.25001(4) 0.46383(4) 0.25201(3) 0.01049(11) Uani 1 1 d .
P2 P 0.51186(4) 0.46054(4) 0.19844(3) 0.01226(12) Uani 1 1 d .
P3 P 0.64130(4) 0.20108(4) 0.29626(3) 0.01202(11) Uani 1 1 d .
P4 P 0.35392(4) 0.19567(4) 0.34919(3) 0.01099(11) Uani 1 1 d .
Mo1 Mo 0.439992(15) 0.325970(14) 0.277340(9) 0.00892(5) Uani 1 1 d .
C4S C 0.1660(3) 0.9534(2) 0.00189(18) 0.0536(8) Uani 1 1 d .
H4SA H 0.0851 0.9910 0.0355 0.064 Uiso 1 1 calc R
H4SB H 0.1607 0.9834 -0.0458 0.064 Uiso 1 1 calc R

loop_
_atom_site_aniso_label
_atom_site_aniso_U_11
_atom_site_aniso_U_22
_atom_site_aniso_U_33
_atom_site_aniso_U_23
_atom_site_aniso_U_13
_atom_site_aniso_U_12
C1 0.0102(10) 0.0118(10) 0.0146(11) 0.0008(8) -0.0043(8) -0.0020(8)
O1S 0.0476(12) 0.0417(12) 0.0614(13) 0.0192(10) -0.0327(10) -0.0241(10)
C2 0.0092(10) 0.0119(10) 0.0175(11) -0.0013(9) -0.0011(8) -0.0017(8)
C1S 0.0525(17) 0.0398(16) 0.0333(15) 0.0113(12) -0.0239(13) -0.0252(14)
C3 0.0276(13) 0.0178(12) 0.0266(13) 0.0041(10) -0.0153(10) -0.0078(10)
C2S 0.0382(16) 0.062(2) 0.0369(16) -0.0172(15) 0.0013(13) -0.0310(15)
C4 0.0382(15) 0.0251(13) 0.0435(16) 0.0035(12) -0.0236(13) -0.0172(12)
C3S 0.072(2) 0.0332(18) 0.086(3) -0.0137(18) 0.008(2) -0.0289(17)
C5 0.0222(12) 0.0165(12) 0.0400(15) 0.0070(11) -0.0097(11) -0.0096(10)
C6 0.0124(11) 0.0191(12) 0.0234(12) 0.0051(10) -0.0016(9) -0.0008(9)
C7 0.0129(10) 0.0170(11) 0.0184(11) -0.0021(9) -0.0047(9) -0.0015(9)
C8 0.0110(10) 0.0192(11) 0.0103(10) -0.0024(8) -0.0026(8) -0.0042(9)
C9 0.0152(11) 0.0188(11) 0.0164(11) 0.0004(9) -0.0051(9) -0.0040(9)
C10 0.0116(11) 0.0276(13) 0.0176(12) -0.0009(10) -0.0037(9) 0.0003(10)
C11 0.0131(11) 0.0389(14) 0.0180(12) 0.0006(10) -0.0035(9) -0.0109(10)
C12 0.0216(12) 0.0278(13) 0.0158(11) 0.0019(10) -0.0040(9) -0.0147(10)
C13 0.0162(11) 0.0190(11) 0.0127(11) -0.0019(9) -0.0029(9) -0.0051(9)
C14 0.0132(10) 0.0165(11) 0.0136(11) 0.0013(9) -0.0056(8) -0.0064(9)
C15 0.0149(10) 0.0153(11) 0.0152(11) -0.0026(9) -0.0084(9) -0.0035(9)
C16 0.0157(11) 0.0191(11) 0.0150(11) -0.0014(9) -0.0050(9) -0.0060(9)
C17 0.0263(12) 0.0180(12) 0.0195(12) 0.0019(9) -0.0119(10) -0.0087(10)
C18 0.0211(12) 0.0181(12) 0.0221(12) -0.0041(10) -0.0130(10) -0.0003(10)
C19 0.0126(11) 0.0274(13) 0.0175(11) -0.0065(10) -0.0055(9) -0.0033(10)
C20 0.0163(11) 0.0226(12) 0.0147(11) 0.0009(9) -0.0077(9) -0.0074(9)
C21 0.0131(10) 0.0152(11) 0.0144(11) 0.0005(8) -0.0036(8) -0.0083(9)
C22 0.0136(10) 0.0202(11) 0.0172(11) 0.0012(9) -0.0060(9) -0.0074(9)
C23 0.0222(12) 0.0247(12) 0.0173(11) 0.0015(9) -0.0082(9) -0.0146(10)
C24 0.0249(12) 0.0220(12) 0.0200(12) -0.0050(10) -0.0019(10) -0.0118(10)
C25 0.0178(11) 0.0161(11) 0.0254(13) -0.0008(10) -0.0055(10) -0.0042(9)
C26 0.0166(11) 0.0194(11) 0.0153(11) 0.0015(9) -0.0061(9) -0.0081(9)
C27 0.0112(10) 0.0117(10) 0.0140(10) 0.0012(8) -0.0037(8) -0.0033(8)
C28 0.0133(10) 0.0115(10) 0.0164(11) 0.0026(8) -0.0036(9) -0.0049(8)
C29 0.0140(10) 0.0164(11) 0.0167(11) 0.0008(9) -0.0030(9) -0.0052(9)
C30 0.0387(14) 0.0322(14) 0.0184(12) 0.0013(11) 0.0000(11) -0.0200(12)
C31 0.0153(11) 0.0147(11) 0.0262(12) 0.0048(9) -0.0076(9) -0.0077(9)
C32 0.0241(12) 0.0178(12) 0.0348(14) -0.0015(10) -0.0123(11) -0.0106(10)
C33 0.0129(10) 0.0131(11) 0.0206(11) 0.0004(9) -0.0030(9) -0.0045(9)
C34 0.0089(10) 0.0116(10) 0.0220(12) 0.0037(9) -0.0042(9) -0.0019(8)
C35 0.0168(11) 0.0202(12) 0.0265(13) 0.0053(10) -0.0093(10) -0.0080(10)
C36 0.0210(12) 0.0275(13) 0.0439(16) 0.0086(12) -0.0135(11) -0.0150(11)
C37 0.0168(12) 0.0310(14) 0.0394(16) 0.0118(12) -0.0025(11) -0.0135(11)
C38 0.0182(12) 0.0275(13) 0.0227(13) 0.0073(10) -0.0012(10) -0.0058(10)
C39 0.0135(11) 0.0177(11) 0.0236(12) 0.0035(9) -0.0053(9) -0.0057(9)
C40 0.0130(10) 0.0248(12) 0.0175(11) 0.0044(9) -0.0062(9) -0.0119(9)
C41 0.0120(11) 0.0366(14) 0.0221(12) -0.0040(11) -0.0063(9) -0.0044(10)
C42 0.0183(12) 0.0614(18) 0.0211(13) -0.0088(12) -0.0021(10) -0.0185(13)
C43 0.0415(16) 0.071(2) 0.0196(13) 0.0151(14) -0.0159(12) -0.0427(15)
C44 0.0596(19) 0.0472(18) 0.0514(18) 0.0337(15) -0.0426(16) -0.0391(16)
C45 0.0405(15) 0.0254(13) 0.0400(15) 0.0142(11) -0.0282(13) -0.0196(12)
C46 0.0152(11) 0.0221(12) 0.0144(11) 0.0033(9) -0.0057(9) -0.0079(9)
C47 0.0090(10) 0.0141(11) 0.0192(11) -0.0010(9) -0.0008(8) -0.0070(8)
C48 0.0197(11) 0.0185(12) 0.0210(12) -0.0007(9) -0.0034(9) -0.0118(10)
C49 0.0317(13) 0.0348(15) 0.0255(13) -0.0098(11) -0.0010(11) -0.0222(12)
C50 0.0286(14) 0.0227(14) 0.0508(18) -0.0193(12) 0.0032(12) -0.0138(11)
C51 0.0233(13) 0.0155(12) 0.0541(18) -0.0002(12) -0.0088(12) -0.0076(10)
C52 0.0144(11) 0.0164(11) 0.0318(13) 0.0006(10) -0.0071(10) -0.0063(9)
C53 0.0117(10) 0.0132(10) 0.0137(10) 0.0050(8) -0.0037(8) -0.0057(8)
C54 0.0151(11) 0.0172(11) 0.0161(11) 0.0014(9) -0.0052(9) -0.0065(9)
C55 0.0174(11) 0.0244(12) 0.0127(11) 0.0001(9) -0.0025(9) -0.0047(10)
C56 0.0121(10) 0.0275(13) 0.0166(11) 0.0053(10) -0.0013(9) -0.0074(10)
C57 0.0165(11) 0.0286(13) 0.0237(12) 0.0044(10) -0.0073(10) -0.0132(10)
C58 0.0159(11) 0.0190(11) 0.0170(11) -0.0011(9) -0.0027(9) -0.0062(9)
N1 0.0089(8) 0.0135(9) 0.0150(9) 0.0049(8) -0.0055(7) -0.0051(7)
N2 0.0168(9) 0.0184(10) 0.0159(10) -0.0020(8) -0.0042(8) -0.0057(8)
N3 0.0096(8) 0.0142(9) 0.0166(10) -0.0012(8) -0.0063(7) -0.0012(7)
N4 0.0178(10) 0.0247(11) 0.0236(11) -0.0053(9) -0.0082(8) -0.0037(8)
N5 0.0093(8) 0.0110(9) 0.0176(9) 0.0009(7) -0.0036(7) -0.0020(7)
N6 0.0121(9) 0.0171(9) 0.0132(9) 0.0000(7) -0.0057(7) -0.0035(7)
P1 0.0092(2) 0.0110(3) 0.0111(3) 0.0004(2) -0.0032(2) -0.0036(2)
P2 0.0102(3) 0.0112(3) 0.0154(3) 0.0013(2) -0.0037(2) -0.0045(2)
P3 0.0096(3) 0.0127(3) 0.0138(3) 0.0015(2) -0.0043(2) -0.0041(2)
P4 0.0104(3) 0.0117(3) 0.0113(3) 0.0007(2) -0.0032(2) -0.0047(2)
Mo1 0.00772(9) 0.00911(9) 0.00989(9) 0.00019(6) -0.00278(7) -0.00312(7)
C4S 0.0501(19) 0.0314(17) 0.066(2) 0.0098(15) -0.0169(16) -0.0058(14)

loop_
_atom_type_symbol
_atom_type_description
_atom_type_scat_dispersion_real
_atom_type_scat_dispersion_imag
_atom_type_scat_source
C C 0.0033 0.0016 'International Tables Vol C Tables 4.2.6.8 and 6.1.1.4'
H H 0.0000 0.0000 'International Tables Vol C Tables 4.2.6.8 and 6.1.1.4'
N N 0.0061 0.0033 'International Tables Vol C Tables 4.2.6.8 and 6.1.1.4'
P P 0.1023 0.0942 'International Tables Vol C Tables 4.2.6.8 and 6.1.1.4'
Mo Mo -1.6832 0.6857 'International Tables Vol C Tables 4.2.6.8 and 6.1.1.4'
O O 0.0106 0.0060 'International Tables Vol C Tables 4.2.6.8 and 6.1.1.4'

loop_
_geom_angle_atom_site_label_1
_geom_angle_atom_site_label_2
_geom_angle_atom_site_label_3
_geom_angle
N5 C1 P1 118.87(14)
N5 C1 H1A 107.6
P1 C1 H1A 107.6
N5 C1 H1B 107.6
P1 C1 H1B 107.6
H1A C1 H1B 107.0
C1S O1S C4S 108.4(2)
C3 C2 C7 119.25(19)
C3 C2 N5 121.43(18)
C7 C2 N5 119.32(19)
O1S C1S C2S 108.4(2)
O1S C1S H1SA 110.0
C2S C1S H1SA 110.0
O1S C1S H1SB 110.0
C2S C1S H1SB 110.0
H1SA C1S H1SB 108.4
C2 C3 C4 120.1(2)
C2 C3 H3 120.0
C4 C3 H3 120.0
C1S C2S C3S 101.9(2)
C1S C2S H2SA 111.4
C3S C2S H2SA 111.4
C1S C2S H2SB 111.4
C3S C2S H2SB 111.4
H2SA C2S H2SB 109.3
C5 C4 C3 120.5(2)
C5 C4 H4 119.8
C3 C4 H4 119.8
C4S C3S C2S 101.3(2)
C4S C3S H3SA 111.5
C2S C3S H3SA 111.5
C4S C3S H3SB 111.5
C2S C3S H3SB 111.5
H3SA C3S H3SB 109.3
C6 C5 C4 119.5(2)
C6 C5 H5 120.3
C4 C5 H5 120.3
C5 C6 C7 120.3(2)
C5 C6 H6 119.8
C7 C6 H6 119.8
C6 C7 C2 120.4(2)
C6 C7 H7 119.8
C2 C7 H7 119.8
C13 C8 C9 117.33(18)
C13 C8 N5 122.45(18)
C9 C8 N5 120.22(19)
C10 C9 C8 121.1(2)
C10 C9 H9 119.5
C8 C9 H9 119.5
C11 C10 C9 121.1(2)
C11 C10 H10 119.5
C9 C10 H10 119.5
C10 C11 C12 118.5(2)
C10 C11 H11 120.8
C12 C11 H11 120.8
C11 C12 C13 121.3(2)
C11 C12 H12 119.4
C13 C12 H12 119.4
C12 C13 C8 120.7(2)
C12 C13 H13 119.6
C8 C13 H13 119.6
N6 C14 P1 118.35(14)
N6 C14 H14A 107.7
P1 C14 H14A 107.7
N6 C14 H14B 107.7
P1 C14 H14B 107.7
H14A C14 H14B 107.1
C20 C15 C16 119.13(19)
C20 C15 N6 121.09(18)
C16 C15 N6 119.78(18)
C17 C16 C15 120.3(2)
C17 C16 H16 119.9
C15 C16 H16 119.9
C18 C17 C16 120.3(2)
C18 C17 H17 119.8
C16 C17 H17 119.8
C19 C18 C17 119.5(2)
C19 C18 H18 120.2
C17 C18 H18 120.2
C18 C19 C20 120.5(2)
C18 C19 H19 119.8
C20 C19 H19 119.8
C19 C20 C15 120.2(2)
C19 C20 H20 119.9
C15 C20 H20 119.9
N6 C21 C22 121.40(18)
N6 C21 C26 120.55(18)
C22 C21 C26 117.98(19)
C23 C22 C21 120.66(19)
C23 C22 H22 119.7
C21 C22 H22 119.7
C22 C23 C24 121.3(2)
C22 C23 H23 119.4
C24 C23 H23 119.4
C25 C24 C23 118.4(2)
C25 C24 H24 120.8
C23 C24 H24 120.8
C26 C25 C24 121.0(2)
C26 C25 H25 119.5
C24 C25 H25 119.5
C25 C26 C21 120.59(19)
C25 C26 H26 119.7
C21 C26 H26 119.7
C28 C27 P1 108.80(13)
C28 C27 H27A 109.9
P1 C27 H27A 109.9
C28 C27 H27B 109.9
P1 C27 H27B 109.9
H27A C27 H27B 108.3
C27 C28 P2 108.90(14)
C27 C28 H28A 109.9
P2 C28 H28A 109.9
C27 C28 H28B 109.9
P2 C28 H28B 109.9
H28A C28 H28B 108.3
C30 C29 P2 117.83(16)
C30 C29 H29A 107.8
P2 C29 H29A 107.8
C30 C29 H29B 107.8
P2 C29 H29B 107.8
H29A C29 H29B 107.2
C29 C30 H30A 109.5
C29 C30 H30B 109.5
H30A C30 H30B 109.5
C29 C30 H30C 109.5
H30A C30 H30C 109.5
H30B C30 H30C 109.5
C32 C31 P2 112.04(15)
C32 C31 H31A 109.2
P2 C31 H31A 109.2
C32 C31 H31B 109.2
P2 C31 H31B 109.2
H31A C31 H31B 107.9
C31 C32 H32A 109.5
C31 C32 H32B 109.5
H32A C32 H32B 109.5
C31 C32 H32C 109.5
H32A C32 H32C 109.5
H32B C32 H32C 109.5
P3 C33 H33A 109.5
P3 C33 H33B 109.5
H33A C33 H33B 109.5
P3 C33 H33C 109.5
H33A C33 H33C 109.5
H33B C33 H33C 109.5
C35 C34 C39 118.55(19)
C35 C34 P3 123.43(17)
C39 C34 P3 117.99(16)
C34 C35 C36 120.5(2)
C34 C35 H35 119.8
C36 C35 H35 119.8
C37 C36 C35 120.4(2)
C37 C36 H36 119.8
C35 C36 H36 119.8
C38 C37 C36 119.8(2)
C38 C37 H37 120.1
C36 C37 H37 120.1
C37 C38 C39 120.0(2)
C37 C38 H38 120.0
C39 C38 H38 120.0
C34 C39 C38 120.7(2)
C34 C39 H39 119.6
C38 C39 H39 119.6
C45 C40 C41 117.5(2)
C45 C40 P3 122.80(18)
C41 C40 P3 119.66(16)
C42 C41 C40 121.5(2)
C42 C41 H41 119.2
C40 C41 H41 119.2
C43 C42 C41 120.0(3)
C43 C42 H42 120.0
C41 C42 H42 120.0
C44 C43 C42 119.7(2)
C44 C43 H43 120.1
C42 C43 H43 120.1
C43 C44 C45 120.4(2)
C43 C44 H44 119.8
C45 C44 H44 119.8
C40 C45 C44 120.8(3)
C40 C45 H45 119.6
C44 C45 H45 119.6
P4 C46 H46A 109.5
P4 C46 H46B 109.5
H46A C46 H46B 109.5
P4 C46 H46C 109.5
H46A C46 H46C 109.5
H46B C46 H46C 109.5
C48 C47 C52 117.9(2)
C48 C47 P4 118.94(15)
C52 C47 P4 123.14(17)
C49 C48 C47 121.1(2)
C49 C48 H48 119.4
C47 C48 H48 119.4
C50 C49 C48 120.2(2)
C50 C49 H49 119.9
C48 C49 H49 119.9
C51 C50 C49 119.3(2)
C51 C50 H50 120.3
C49 C50 H50 120.3
C50 C51 C52 120.5(2)
C50 C51 H51 119.7
C52 C51 H51 119.7
C51 C52 C47 120.9(2)
C51 C52 H52 119.5
C47 C52 H52 119.5
C54 C53 C58 118.27(18)
C54 C53 P4 118.39(15)
C58 C53 P4 123.26(16)
C53 C54 C55 120.8(2)
C53 C54 H54 119.6
C55 C54 H54 119.6
C56 C55 C54 120.2(2)
C56 C55 H55 119.9
C54 C55 H55 119.9
C57 C56 C55 119.9(2)
C57 C56 H56 120.1
C55 C56 H56 120.1
C56 C57 C58 120.1(2)
C56 C57 H57 120.0
C58 C57 H57 120.0
C57 C58 C53 120.8(2)
C57 C58 H58 119.6
C53 C58 H58 119.6
N2 N1 Mo1 175.59(15)
N4 N3 Mo1 179.35(16)
C8 N5 C2 118.69(16)
C8 N5 C1 120.84(16)
C2 N5 C1 116.32(15)
C21 N6 C15 120.94(16)
C21 N6 C14 119.58(16)
C15 N6 C14 119.18(16)
C27 P1 C1 100.96(9)
C27 P1 C14 100.50(9)
C1 P1 C14 100.00(9)
C27 P1 Mo1 111.40(6)
C1 P1 Mo1 110.68(6)
C14 P1 Mo1 129.42(7)
C31 P2 C29 102.23(10)
C31 P2 C28 100.89(9)
C29 P2 C28 100.95(9)
C31 P2 Mo1 126.84(7)
C29 P2 Mo1 113.64(7)
C28 P2 Mo1 108.81(7)
C33 P3 C40 102.13(10)
C33 P3 C34 98.03(9)
C40 P3 C34 99.99(9)
C33 P3 Mo1 112.87(7)
C40 P3 Mo1 122.61(7)
C34 P3 Mo1 117.44(6)
C47 P4 C46 102.64(10)
C47 P4 C53 100.02(9)
C46 P4 C53 96.44(9)
C47 P4 Mo1 115.94(7)
C46 P4 Mo1 115.79(7)
C53 P4 Mo1 122.45(6)
N1 Mo1 N3 175.98(6)
N1 Mo1 P4 91.45(5)
N3 Mo1 P4 89.08(5)
N1 Mo1 P1 97.12(5)
N3 Mo1 P1 86.78(5)
P4 Mo1 P1 96.542(18)
N1 Mo1 P2 86.11(5)
N3 Mo1 P2 93.71(5)
P4 Mo1 P2 174.326(18)
P1 Mo1 P2 78.707(17)
N1 Mo1 P3 83.17(5)
N3 Mo1 P3 92.85(5)
P4 Mo1 P3 89.481(17)
P1 Mo1 P3 173.957(19)
P2 Mo1 P3 95.304(18)
O1S C4S C3S 107.7(2)
O1S C4S H4SA 110.2
C3S C4S H4SA 110.2
O1S C4S H4SB 110.2
C3S C4S H4SB 110.2
H4SA C4S H4SB 108.5

loop_
_geom_bond_atom_site_label_1
_geom_bond_atom_site_label_2
_geom_bond_distance
C1 N5 1.465(2)
C1 P1 1.867(2)
C1 H1A 0.9900
C1 H1B 0.9900
O1S C1S 1.410(3)
O1S C4S 1.415(3)
C2 C3 1.381(3)
C2 C7 1.386(3)
C2 N5 1.437(3)
C1S C2S 1.482(4)
C1S H1SA 0.9900
C1S H1SB 0.9900
C3 C4 1.391(3)
C3 H3 0.9500
C2S C3S 1.522(4)
C2S H2SA 0.9900
C2S H2SB 0.9900
C4 C5 1.380(3)
C4 H4 0.9500
C3S C4S 1.508(5)
C3S H3SA 0.9900
C3S H3SB 0.9900
C5 C6 1.377(3)
C5 H5 0.9500
C6 C7 1.385(3)
C6 H6 0.9500
C7 H7 0.9500
C8 C13 1.398(3)
C8 C9 1.402(3)
C8 N5 1.408(3)
C9 C10 1.384(3)
C9 H9 0.9500
C10 C11 1.378(3)
C10 H10 0.9500
C11 C12 1.381(3)
C11 H11 0.9500
C12 C13 1.389(3)
C12 H12 0.9500
C13 H13 0.9500
C14 N6 1.457(2)
C14 P1 1.899(2)
C14 H14A 0.9900
C14 H14B 0.9900
C15 C20 1.391(3)
C15 C16 1.391(3)
C15 N6 1.428(3)
C16 C17 1.390(3)
C16 H16 0.9500
C17 C18 1.383(3)
C17 H17 0.9500
C18 C19 1.383(3)
C18 H18 0.9500
C19 C20 1.388(3)
C19 H19 0.9500
C20 H20 0.9500
C21 N6 1.395(3)
C21 C22 1.400(3)
C21 C26 1.401(3)
C22 C23 1.375(3)
C22 H22 0.9500
C23 C24 1.389(3)
C23 H23 0.9500
C24 C25 1.385(3)
C24 H24 0.9500
C25 C26 1.384(3)
C25 H25 0.9500
C26 H26 0.9500
C27 C28 1.524(3)
C27 P1 1.8473(19)
C27 H27A 0.9900
C27 H27B 0.9900
C28 P2 1.8479(19)
C28 H28A 0.9900
C28 H28B 0.9900
C29 C30 1.521(3)
C29 P2 1.844(2)
C29 H29A 0.9900
C29 H29B 0.9900
C30 H30A 0.9800
C30 H30B 0.9800
C30 H30C 0.9800
C31 C32 1.520(3)
C31 P2 1.842(2)
C31 H31A 0.9900
C31 H31B 0.9900
C32 H32A 0.9800
C32 H32B 0.9800
C32 H32C 0.9800
C33 P3 1.835(2)
C33 H33A 0.9800
C33 H33B 0.9800
C33 H33C 0.9800
C34 C35 1.389(3)
C34 C39 1.392(3)
C34 P3 1.849(2)
C35 C36 1.392(3)
C35 H35 0.9500
C36 C37 1.379(4)
C36 H36 0.9500
C37 C38 1.378(3)
C37 H37 0.9500
C38 C39 1.393(3)
C38 H38 0.9500
C39 H39 0.9500
C40 C45 1.390(3)
C40 C41 1.390(3)
C40 P3 1.844(2)
C41 C42 1.387(3)
C41 H41 0.9500
C42 C43 1.379(4)
C42 H42 0.9500
C43 C44 1.368(4)
C43 H43 0.9500
C44 C45 1.398(3)
C44 H44 0.9500
C45 H45 0.9500
C46 P4 1.840(2)
C46 H46A 0.9800
C46 H46B 0.9800
C46 H46C 0.9800
C47 C48 1.390(3)
C47 C52 1.392(3)
C47 P4 1.834(2)
C48 C49 1.384(3)
C48 H48 0.9500
C49 C50 1.382(4)
C49 H49 0.9500
C50 C51 1.378(4)
C50 H50 0.9500
C51 C52 1.382(3)
C51 H51 0.9500
C52 H52 0.9500
C53 C54 1.390(3)
C53 C58 1.395(3)
C53 P4 1.854(2)
C54 C55 1.390(3)
C54 H54 0.9500
C55 C56 1.383(3)
C55 H55 0.9500
C56 C57 1.375(3)
C56 H56 0.9500
C57 C58 1.394(3)
C57 H57 0.9500
C58 H58 0.9500
N1 N2 1.127(2)
N1 Mo1 2.0110(18)
N3 N4 1.122(2)
N3 Mo1 2.0219(18)
P1 Mo1 2.4617(5)
P2 Mo1 2.4629(5)
P3 Mo1 2.4789(5)
P4 Mo1 2.4539(5)
C4S H4SA 0.9900
C4S H4SB 0.9900
